data_4302088
loop_
_publ_author_name
'Margarida Videira'
'Carolina Moura'
'Amitabha Datta'
'Ant\'onio Paulo'
'Isabel C. Santos'
'I. Santos'

_publ_section_title
;
Rhenium(I) Tricarbonyl Complexes with Poly(azolyl)borates Generated in Situ
from an Organometallic Precursor Containing the B-H...Re Coordination
Motif
;
_journal_name_full 'Inorganic Chemistry'
_journal_page_first 4251
_journal_page_last 4257
_journal_paper_doi 10.1021/ic802403u
_journal_volume 48
_journal_year 2009
_chemical_formula_moiety 'C15 H20 B N5 O5 Re S'
_chemical_formula_sum 'C15 H20 B N5 O5 Re S'
_chemical_formula_weight 579.43
_chemical_name_systematic
;
 ?
;
_space_group_IT_number 2
_symmetry_cell_setting triclinic
_symmetry_space_group_name_Hall '-P 1'
_symmetry_space_group_name_H-M 'P -1'
_atom_sites_solution_hydrogens geom
_atom_sites_solution_primary direct
_atom_sites_solution_secondary difmap
_audit_creation_method SHELXL-97
_cell_angle_alpha 106.6540(10)
_cell_angle_beta 91.5020(10)
_cell_angle_gamma 95.9390(10)
_cell_formula_units_Z 2
_cell_length_a 7.1432(3)
_cell_length_b 11.8530(5)
_cell_length_c 12.5983(6)
_cell_measurement_reflns_used 4987
_cell_measurement_temperature 150(2)
_cell_measurement_theta_max 26.32
_cell_measurement_theta_min 2.81
_cell_volume 1014.70(8)
_computing_cell_refinement 'Bruker SMART, (Bruker, 2004)'
_computing_data_collection 'Bruker SMART, (Bruker, 2004)'
_computing_data_reduction 'Bruker SAINT, (Bruker, 2004)'
_computing_molecular_graphics SCHAKAL(Keller,1989),ORTEP3(Farrugia,1997)
_computing_publication_material 'WinGX (Farrugia, 1999)'
_computing_structure_refinement 'SHELXL-97 (Sheldrick, 1997)'
_computing_structure_solution 'SIR97 (Altomare, 1999)'
_diffrn_ambient_temperature 150(2)
_diffrn_measured_fraction_theta_full 0.992
_diffrn_measured_fraction_theta_max 0.992
_diffrn_measurement_device_type 'Bruker-AXS APEX- CCD area-detector'
_diffrn_measurement_method '\f and \w'
_diffrn_radiation_monochromator graphite
_diffrn_radiation_source 'fine-focus sealed tube'
_diffrn_radiation_type MoK\a
_diffrn_radiation_wavelength 0.71073
_diffrn_reflns_av_R_equivalents 0.0253
_diffrn_reflns_av_sigmaI/netI 0.0389
_diffrn_reflns_limit_h_max 8
_diffrn_reflns_limit_h_min -8
_diffrn_reflns_limit_k_max 14
_diffrn_reflns_limit_k_min -14
_diffrn_reflns_limit_l_max 15
_diffrn_reflns_limit_l_min -15
_diffrn_reflns_number 6485
_diffrn_reflns_theta_full 25.68
_diffrn_reflns_theta_max 25.68
_diffrn_reflns_theta_min 2.81
_exptl_absorpt_coefficient_mu 6.127
_exptl_absorpt_correction_T_max 0.4051
_exptl_absorpt_correction_T_min 0.2608
_exptl_absorpt_correction_type multi-scan
_exptl_absorpt_process_details '(SADABS; Sheldrick, 2004)'
_exptl_crystal_colour colourless
_exptl_crystal_density_diffrn 1.896
_exptl_crystal_density_method 'not measured'
_exptl_crystal_description prism
_exptl_crystal_F_000 562
_exptl_crystal_size_max 0.30
_exptl_crystal_size_mid 0.20
_exptl_crystal_size_min 0.18
_refine_diff_density_max 1.173
_refine_diff_density_min -0.765
_refine_diff_density_rms 0.116
_refine_ls_extinction_method none
_refine_ls_goodness_of_fit_ref 1.015
_refine_ls_hydrogen_treatment mixed
_refine_ls_matrix_type full
_refine_ls_number_parameters 264
_refine_ls_number_reflns 3822
_refine_ls_number_restraints 0
_refine_ls_restrained_S_all 1.015
_refine_ls_R_factor_all 0.0243
_refine_ls_R_factor_gt 0.0222
_refine_ls_shift/su_max 0.001
_refine_ls_shift/su_mean 0.000
_refine_ls_structure_factor_coef Fsqd
_refine_ls_weighting_details 'calc w=1/[\s^2^(Fo^2^)+(0.0281P)^2^+0.0000P] where P=(Fo^2^+2Fc^2^)/3'
_refine_ls_weighting_scheme calc
_refine_ls_wR_factor_gt 0.0536
_refine_ls_wR_factor_ref 0.0544
_reflns_number_gt 3579
_reflns_number_total 3822
_reflns_threshold_expression >2sigma(I)
_cod_data_source_file ic802403u_si_001_4.cif
_cod_data_source_block COMPLEX_6
_cod_original_sg_symbol_H-M P-1
_cod_database_code 4302088

loop_
_symmetry_equiv_pos_as_xyz
'x, y, z'
'-x, -y, -z'

loop_
_atom_site_label
_atom_site_type_symbol
_atom_site_fract_x
_atom_site_fract_y
_atom_site_fract_z
_atom_site_U_iso_or_equiv
_atom_site_adp_type
_atom_site_occupancy
_atom_site_symmetry_multiplicity
_atom_site_calc_flag
_atom_site_refinement_flags
_atom_site_disorder_assembly
_atom_site_disorder_group
Re1 Re 0.284607(19) 0.296186(11) 0.880540(10) 0.01419(6) Uani 1 1 d . . .
S1 S 0.36664(13) 0.08951(8) 0.85391(8) 0.01723(19) Uani 1 1 d . . .
O1 O 0.1616(4) 0.5468(2) 0.9197(2) 0.0284(7) Uani 1 1 d . . .
O2 O 0.6790(4) 0.3846(3) 0.8273(3) 0.0307(7) Uani 1 1 d . . .
O3 O 0.4211(4) 0.3576(2) 1.1262(2) 0.0255(6) Uani 1 1 d . . .
O4 O -0.3067(5) 0.2525(3) 0.4046(3) 0.0392(8) Uani 1 1 d . . .
O5 O -0.0140(4) 0.3285(2) 0.3822(2) 0.0276(6) Uani 1 1 d . . .
N1 N 0.1366(4) -0.1042(3) 0.8641(2) 0.0167(6) Uani 1 1 d . . .
N2 N -0.0194(4) 0.0419(3) 0.8512(2) 0.0146(6) Uani 1 1 d . . .
N3 N -0.0211(4) 0.1735(3) 0.7222(2) 0.0147(6) Uani 1 1 d . . .
N4 N 0.1509(4) 0.2311(3) 0.7155(2) 0.0170(6) Uani 1 1 d . . .
C1 N 0.2089(5) 0.4530(4) 0.9045(3) 0.0362(9) Uani 1 1 d . . .
C2 C 0.5313(6) 0.3513(3) 0.8471(3) 0.0207(8) Uani 1 1 d . . .
C3 C 0.3711(5) 0.3361(3) 1.0347(3) 0.0190(8) Uani 1 1 d . . .
C4 C 0.1549(5) 0.0084(3) 0.8556(3) 0.0144(7) Uani 1 1 d . . .
C5 C -0.0549(5) -0.1417(3) 0.8650(3) 0.0199(8) Uani 1 1 d . . .
H5 H -0.1080 -0.2167 0.8701 0.024 Uiso 1 1 calc R . .
C6 C -0.1508(5) -0.0515(3) 0.8572(3) 0.0198(8) Uani 1 1 d . . .
H6 H -0.2838 -0.0517 0.8560 0.024 Uiso 1 1 calc R . .
C7 C 0.2924(6) -0.1695(3) 0.8788(3) 0.0227(8) Uani 1 1 d . . .
H7C H 0.3645 -0.1857 0.8121 0.034 Uiso 1 1 calc R . .
H7A H 0.2426 -0.2446 0.8913 0.034 Uiso 1 1 calc R . .
H7B H 0.3747 -0.1222 0.9429 0.034 Uiso 1 1 calc R . .
C8 C -0.3068(5) 0.0681(4) 0.6035(3) 0.0244(9) Uani 1 1 d . . .
H8A H -0.3016 -0.0079 0.6192 0.037 Uiso 1 1 calc R . .
H8B H -0.3530 0.0537 0.5263 0.037 Uiso 1 1 calc R . .
H8C H -0.3922 0.1146 0.6533 0.037 Uiso 1 1 calc R . .
C9 C -0.1143(5) 0.1348(3) 0.6213(3) 0.0182(8) Uani 1 1 d . . .
C10 C 0.0018(5) 0.1686(3) 0.5466(3) 0.0177(8) Uani 1 1 d . . .
C11 C 0.1669(6) 0.2296(3) 0.6088(3) 0.0190(8) Uani 1 1 d . . .
C12 C 0.3367(6) 0.2894(4) 0.5718(3) 0.0265(9) Uani 1 1 d . . .
H12A H 0.3863 0.3605 0.6313 0.040 Uiso 1 1 calc R . .
H12B H 0.3018 0.3118 0.5055 0.040 Uiso 1 1 calc R . .
H12C H 0.4334 0.2350 0.5544 0.040 Uiso 1 1 calc R . .
C13 C -0.0439(6) 0.1465(3) 0.4243(3) 0.0231(8) Uani 1 1 d . . .
H13A H -0.1276 0.0711 0.3953 0.028 Uiso 1 1 calc R . .
H13B H 0.0737 0.1388 0.3843 0.028 Uiso 1 1 calc R . .
C14 C -0.1398(6) 0.2465(3) 0.4032(3) 0.0230(9) Uani 1 1 d . . .
C15 C -0.0868(7) 0.4305(4) 0.3601(3) 0.0289(9) Uani 1 1 d . . .
H15A H -0.1405 0.4792 0.4273 0.035 Uiso 1 1 calc R . .
H15B H -0.1871 0.4040 0.2995 0.035 Uiso 1 1 calc R . .
C16 C 0.0758(8) 0.5012(4) 0.3269(4) 0.0389(12) Uani 1 1 d . . .
H16A H 0.1763 0.5238 0.3861 0.058 Uiso 1 1 calc R . .
H16B H 0.0336 0.5728 0.3145 0.058 Uiso 1 1 calc R . .
H16C H 0.1238 0.4532 0.2584 0.058 Uiso 1 1 calc R . .
B1 B -0.0651(6) 0.1608(4) 0.8382(3) 0.0158(8) Uani 1 1 d . . .
H1B H -0.205(6) 0.178(3) 0.860(3) 0.019 Uiso 1 1 d . . .
H1A H 0.032(6) 0.249(4) 0.908(4) 0.029(12) Uiso 1 1 d . . .

loop_
_atom_site_aniso_label
_atom_site_aniso_U_11
_atom_site_aniso_U_22
_atom_site_aniso_U_33
_atom_site_aniso_U_23
_atom_site_aniso_U_13
_atom_site_aniso_U_12
Re1 0.01494(9) 0.01148(9) 0.01638(9) 0.00479(6) 0.00066(6) 0.00057(6)
S1 0.0142(4) 0.0134(4) 0.0247(5) 0.0067(4) 0.0008(4) 0.0010(3)
O1 0.0369(17) 0.0094(14) 0.0411(17) 0.0084(12) 0.0013(14) 0.0094(12)
O2 0.0225(16) 0.0261(16) 0.0460(18) 0.0152(14) 0.0087(13) -0.0003(12)
O3 0.0290(16) 0.0270(16) 0.0183(14) 0.0045(12) -0.0058(12) 0.0013(12)
O4 0.0312(19) 0.054(2) 0.0444(19) 0.0286(17) 0.0083(15) 0.0150(16)
O5 0.0340(17) 0.0236(15) 0.0296(15) 0.0119(12) 0.0041(13) 0.0113(13)
N1 0.0220(17) 0.0127(15) 0.0157(15) 0.0047(12) -0.0003(12) 0.0022(13)
N2 0.0137(15) 0.0162(16) 0.0136(14) 0.0041(12) 0.0017(12) 0.0016(12)
N3 0.0147(15) 0.0151(15) 0.0145(14) 0.0046(12) 0.0017(12) 0.0012(12)
N4 0.0163(16) 0.0166(16) 0.0196(15) 0.0080(13) 0.0029(12) 0.0017(13)
C1 0.031(2) 0.044(3) 0.033(2) 0.0122(18) 0.0024(16) -0.0037(18)
C2 0.029(2) 0.0112(18) 0.0244(19) 0.0076(15) 0.0044(16) 0.0066(16)
C3 0.0160(19) 0.0113(18) 0.031(2) 0.0080(15) 0.0039(16) 0.0018(14)
C4 0.0187(18) 0.0122(17) 0.0128(16) 0.0046(13) 0.0013(14) 0.0003(14)
C5 0.022(2) 0.019(2) 0.0192(18) 0.0076(15) 0.0038(15) -0.0031(16)
C6 0.019(2) 0.019(2) 0.0191(18) 0.0043(15) 0.0045(15) -0.0045(15)
C7 0.031(2) 0.0141(18) 0.024(2) 0.0065(15) -0.0025(17) 0.0047(16)
C8 0.018(2) 0.029(2) 0.024(2) 0.0063(17) -0.0027(16) -0.0002(17)
C9 0.024(2) 0.0137(18) 0.0173(18) 0.0035(14) -0.0009(15) 0.0055(15)
C10 0.024(2) 0.0142(18) 0.0166(18) 0.0053(14) 0.0016(15) 0.0061(15)
C11 0.025(2) 0.0178(19) 0.0188(18) 0.0094(15) 0.0068(15) 0.0085(16)
C12 0.025(2) 0.030(2) 0.027(2) 0.0123(18) 0.0064(17) 0.0048(18)
C13 0.034(2) 0.019(2) 0.0180(19) 0.0060(15) 0.0039(16) 0.0096(17)
C14 0.035(2) 0.024(2) 0.0107(17) 0.0049(15) 0.0015(16) 0.0070(18)
C15 0.042(3) 0.024(2) 0.026(2) 0.0114(17) 0.0025(18) 0.0135(19)
C16 0.062(3) 0.031(3) 0.029(2) 0.0144(19) 0.015(2) 0.013(2)
B1 0.016(2) 0.014(2) 0.0165(19) 0.0042(16) 0.0014(16) 0.0011(16)

loop_
_atom_type_symbol
_atom_type_description
_atom_type_scat_dispersion_real
_atom_type_scat_dispersion_imag
_atom_type_scat_source
C C 0.0033 0.0016 'International Tables Vol C Tables 4.2.6.8 and 6.1.1.4'
H H 0.0000 0.0000 'International Tables Vol C Tables 4.2.6.8 and 6.1.1.4'
N N 0.0061 0.0033 'International Tables Vol C Tables 4.2.6.8 and 6.1.1.4'
O O 0.0106 0.0060 'International Tables Vol C Tables 4.2.6.8 and 6.1.1.4'
S S 0.1246 0.1234 'International Tables Vol C Tables 4.2.6.8 and 6.1.1.4'
Re Re -1.0185 7.2310 'International Tables Vol C Tables 4.2.6.8 and 6.1.1.4'
B B 0.0013 0.0007 'International Tables Vol C Tables 4.2.6.8 and 6.1.1.4'

loop_
_geom_angle_atom_site_label_1
_geom_angle_atom_site_label_2
_geom_angle_atom_site_label_3
_geom_angle
_geom_angle_site_symmetry_1
_geom_angle_site_symmetry_3
_geom_angle_publ_flag
C2 Re1 C3 89.04(16) . . ?
C2 Re1 C1 90.30(16) . . ?
C3 Re1 C1 90.18(15) . . ?
C2 Re1 N4 100.08(14) . . ?
C3 Re1 N4 170.14(13) . . ?
C1 Re1 N4 93.47(14) . . ?
C2 Re1 S1 92.76(11) . . ?
C3 Re1 S1 89.26(11) . . ?
C1 Re1 S1 176.88(11) . . ?
N4 Re1 S1 86.60(8) . . ?
C2 Re1 H1A 175.4(12) . . ?
C3 Re1 H1A 93.7(13) . . ?
C1 Re1 H1A 86.1(13) . . ?
N4 Re1 H1A 77.4(13) . . ?
S1 Re1 H1A 90.9(13) . . ?
C4 S1 Re1 104.10(13) . . ?
C14 O5 C15 117.2(3) . . ?
C4 N1 C5 108.4(3) . . ?
C4 N1 C7 125.2(3) . . ?
C5 N1 C7 126.3(3) . . ?
C4 N2 C6 108.4(3) . . ?
C4 N2 B1 125.6(3) . . ?
C6 N2 B1 125.9(3) . . ?
C9 N3 N4 110.4(3) . . ?
C9 N3 B1 134.0(3) . . ?
N4 N3 B1 115.6(3) . . ?
C11 N4 N3 107.2(3) . . ?
C11 N4 Re1 144.7(3) . . ?
N3 N4 Re1 108.0(2) . . ?
O1 C1 Re1 179.1(3) . . ?
O2 C2 Re1 179.8(5) . . ?
O3 C3 Re1 178.6(3) . . ?
N2 C4 N1 108.0(3) . . ?
N2 C4 S1 128.0(3) . . ?
N1 C4 S1 124.0(3) . . ?
C6 C5 N1 107.3(3) . . ?
C6 C5 H5 126.3 . . ?
N1 C5 H5 126.3 . . ?
C5 C6 N2 107.8(3) . . ?
C5 C6 H6 126.1 . . ?
N2 C6 H6 126.1 . . ?
N1 C7 H7C 109.5 . . ?
N1 C7 H7A 109.5 . . ?
H7C C7 H7A 109.5 . . ?
N1 C7 H7B 109.5 . . ?
H7C C7 H7B 109.5 . . ?
H7A C7 H7B 109.5 . . ?
C9 C8 H8A 109.5 . . ?
C9 C8 H8B 109.5 . . ?
H8A C8 H8B 109.5 . . ?
C9 C8 H8C 109.5 . . ?
H8A C8 H8C 109.5 . . ?
H8B C8 H8C 109.5 . . ?
N3 C9 C10 107.4(3) . . ?
N3 C9 C8 122.2(3) . . ?
C10 C9 C8 130.4(3) . . ?
C9 C10 C11 106.0(3) . . ?
C9 C10 C13 126.4(3) . . ?
C11 C10 C13 127.6(3) . . ?
N4 C11 C10 109.0(3) . . ?
N4 C11 C12 121.8(3) . . ?
C10 C11 C12 129.2(3) . . ?
C11 C12 H12A 109.5 . . ?
C11 C12 H12B 109.5 . . ?
H12A C12 H12B 109.5 . . ?
C11 C12 H12C 109.5 . . ?
H12A C12 H12C 109.5 . . ?
H12B C12 H12C 109.5 . . ?
C10 C13 C14 111.0(3) . . ?
C10 C13 H13A 109.4 . . ?
C14 C13 H13A 109.4 . . ?
C10 C13 H13B 109.4 . . ?
C14 C13 H13B 109.4 . . ?
H13A C13 H13B 108.0 . . ?
O4 C14 O5 123.9(4) . . ?
O4 C14 C13 124.9(4) . . ?
O5 C14 C13 111.1(3) . . ?
O5 C15 C16 107.0(4) . . ?
O5 C15 H15A 110.3 . . ?
C16 C15 H15A 110.3 . . ?
O5 C15 H15B 110.3 . . ?
C16 C15 H15B 110.3 . . ?
H15A C15 H15B 108.6 . . ?
C15 C16 H16A 109.5 . . ?
C15 C16 H16B 109.5 . . ?
H16A C16 H16B 109.5 . . ?
C15 C16 H16C 109.5 . . ?
H16A C16 H16C 109.5 . . ?
H16B C16 H16C 109.5 . . ?
N2 B1 N3 112.2(3) . . ?
N2 B1 H1B 112(2) . . ?
N3 B1 H1B 113(2) . . ?
N2 B1 H1A 112.5(19) . . ?
N3 B1 H1A 105.5(19) . . ?
H1B B1 H1A 101(3) . . ?

loop_
_geom_bond_atom_site_label_1
_geom_bond_atom_site_label_2
_geom_bond_distance
_geom_bond_site_symmetry_2
_geom_bond_publ_flag
Re1 C2 1.916(4) . ?
Re1 C3 1.931(4) . ?
Re1 C1 1.932(4) . ?
Re1 N4 2.158(3) . ?
Re1 S1 2.5086(9) . ?
Re1 H1A 1.90(4) . ?
S1 C4 1.710(4) . ?
O1 C1 1.160(5) . ?
O2 C2 1.146(5) . ?
O3 C3 1.145(5) . ?
O4 C14 1.203(5) . ?
O5 C14 1.342(5) . ?
O5 C15 1.458(4) . ?
N1 C4 1.363(4) . ?
N1 C5 1.395(5) . ?
N1 C7 1.457(5) . ?
N2 C4 1.350(5) . ?
N2 C6 1.396(4) . ?
N2 B1 1.531(5) . ?
N3 C9 1.352(5) . ?
N3 N4 1.360(4) . ?
N3 B1 1.548(4) . ?
N4 C11 1.347(4) . ?
C5 C6 1.352(5) . ?
C5 H5 0.9500 . ?
C6 H6 0.9500 . ?
C7 H7C 0.9800 . ?
C7 H7A 0.9800 . ?
C7 H7B 0.9800 . ?
C8 C9 1.491(5) . ?
C8 H8A 0.9800 . ?
C8 H8B 0.9800 . ?
C8 H8C 0.9800 . ?
C9 C10 1.386(5) . ?
C10 C11 1.406(5) . ?
C10 C13 1.508(5) . ?
C11 C12 1.494(5) . ?
C12 H12A 0.9800 . ?
C12 H12B 0.9800 . ?
C12 H12C 0.9800 . ?
C13 C14 1.511(5) . ?
C13 H13A 0.9900 . ?
C13 H13B 0.9900 . ?
C15 C16 1.501(6) . ?
C15 H15A 0.9900 . ?
C15 H15B 0.9900 . ?
C16 H16A 0.9800 . ?
C16 H16B 0.9800 . ?
C16 H16C 0.9800 . ?
B1 H1B 1.07(4) . ?
B1 H1A 1.28(4) . ?
